data_4348356
loop_
_publ_author_name
'Carter, Korey P.'
'Cahill, Christopher L.'

_publ_section_title
;
 Combining coordination and supramolecular chemistry to explore uranyl
 assembly in the solid state
;
_journal_issue 2
_journal_name_full 'Inorganic Chemistry Frontiers'
_journal_page_first 141
_journal_paper_doi 10.1039/C4QI00183D
_journal_volume 2
_journal_year 2015
_chemical_formula_sum 'C29 H18 Br2 Cl N3 O6 U'
_chemical_formula_weight 937.76
_space_group_crystal_system triclinic
_space_group_IT_number 2
_space_group_name_Hall '-P 1'
_space_group_name_H-M_alt 'P -1'
_symmetry_cell_setting triclinic
_symmetry_Int_Tables_number 2
_symmetry_space_group_name_H-M 'P -1'
_atom_sites_solution_hydrogens geom
_audit_creation_method SHELXL-2013
_audit_update_record
;
2014-09-23 deposited with the CCDC.
2014-12-08 downloaded from the CCDC.
;
_cell_angle_alpha 104.094(2)
_cell_angle_beta 94.879(2)
_cell_angle_gamma 96.417(3)
_cell_formula_units_Z 2
_cell_length_a 8.9940(3)
_cell_length_b 10.4251(4)
_cell_length_c 16.3687(6)
_cell_measurement_reflns_used 20005
_cell_measurement_temperature 293(2)
_cell_measurement_theta_max 43.467
_cell_measurement_theta_min 4.589
_cell_volume 1469.19(9)
_computing_cell_refinement 'SAINT, Bruker-AXS'
_computing_data_collection 'APEX, Bruker-AXS'
_computing_data_reduction 'SAINT, Bruker-AXS'
_computing_molecular_graphics 'Crystal Maker (Palmer, 2009)'
_computing_publication_material 'WINGX (Farrugia, 2012)'
_computing_structure_refinement 'SHELXL-2013 (Sheldrick, 2013)'
_computing_structure_solution 'SIR92 (Gualardi, 1994)'
_diffrn_ambient_temperature 293(2)
_diffrn_measured_fraction_theta_full 1.000
_diffrn_measured_fraction_theta_max 0.996
_diffrn_measurement_device_type 'Bruker APEX II CCD'
_diffrn_measurement_method 'omega scans'
_diffrn_radiation_probe x-ray
_diffrn_radiation_type MoK\a
_diffrn_radiation_wavelength 0.71073
_diffrn_reflns_av_R_equivalents 0.0468
_diffrn_reflns_av_unetI/netI 0.0583
_diffrn_reflns_Laue_measured_fraction_full 1.000
_diffrn_reflns_Laue_measured_fraction_max 0.996
_diffrn_reflns_limit_h_max 11
_diffrn_reflns_limit_h_min -11
_diffrn_reflns_limit_k_max 13
_diffrn_reflns_limit_k_min -13
_diffrn_reflns_limit_l_max 21
_diffrn_reflns_limit_l_min -21
_diffrn_reflns_number 20005
_diffrn_reflns_point_group_measured_fraction_full 1.000
_diffrn_reflns_point_group_measured_fraction_max 0.996
_diffrn_reflns_theta_full 25.500
_diffrn_reflns_theta_max 27.821
_diffrn_reflns_theta_min 1.291
_diffrn_source 'fine-focus sealed tube'
_exptl_absorpt_coefficient_mu 8.382
_exptl_absorpt_correction_T_max 0.7456
_exptl_absorpt_correction_T_min 0.5942
_exptl_absorpt_correction_type empirical
_exptl_absorpt_process_details 'SADABS, Bruker-AXS (2008)'
_exptl_crystal_colour Yellow
_exptl_crystal_density_diffrn 2.120
_exptl_crystal_description Plate
_exptl_crystal_F_000 880
_exptl_crystal_size_max 0.15
_exptl_crystal_size_mid 0.09
_exptl_crystal_size_min 0.07
_refine_diff_density_max 1.125
_refine_diff_density_min -0.940
_refine_diff_density_rms 0.123
_refine_ls_extinction_method none
_refine_ls_goodness_of_fit_ref 1.013
_refine_ls_hydrogen_treatment constr
_refine_ls_matrix_type full
_refine_ls_number_parameters 379
_refine_ls_number_reflns 6939
_refine_ls_number_restraints 0
_refine_ls_restrained_S_all 1.013
_refine_ls_R_factor_all 0.0661
_refine_ls_R_factor_gt 0.0383
_refine_ls_shift/su_max 0.001
_refine_ls_shift/su_mean 0.000
_refine_ls_structure_factor_coef Fsqd
_refine_ls_weighting_details 'w=1/[\s^2^(Fo^2^)+(0.0326P)^2^+1.0570P] where P=(Fo^2^+2Fc^2^)/3'
_refine_ls_weighting_scheme calc
_refine_ls_wR_factor_gt 0.0758
_refine_ls_wR_factor_ref 0.0859
_reflns_Friedel_coverage 0.000
_reflns_number_gt 4998
_reflns_number_total 6939
_reflns_threshold_expression 'I > 2\s(I)'
_cod_data_source_file c4qi00183d2.cif
_cod_data_source_block Compound_10
_cod_database_code 4348356
_shelx_space_group_comment
;
The symmetry employed for this shelxl refinement is uniquely defined
by the following loop, which should always be used as a source of
symmetry information in preference to the above space-group names.
They are only intended as comments.
;
_shelxl_version_number 2013-4

loop_
_space_group_symop_operation_xyz
'x, y, z'
'-x, -y, -z'

loop_
_atom_site_label
_atom_site_type_symbol
_atom_site_fract_x
_atom_site_fract_y
_atom_site_fract_z
_atom_site_U_iso_or_equiv
_atom_site_adp_type
_atom_site_occupancy
_atom_site_site_symmetry_order
_atom_site_calc_flag
_atom_site_refinement_flags_posn
_atom_site_refinement_flags_adp
U1 U 0.71649(2) 0.14183(2) 0.32723(2) 0.04497(9) Uani 1 1 d . .
Br2 Br 1.27761(10) -0.17313(10) -0.05691(5) 0.0948(3) Uani 1 1 d . .
Br1 Br 0.73808(15) -0.56351(14) -0.10759(7) 0.1425(5) Uani 1 1 d . .
Cl1 Cl 0.4871(2) 0.4568(3) 0.71491(12) 0.0974(7) Uani 1 1 d . .
O1 O 0.6123(4) 0.1914(4) 0.2474(2) 0.0552(10) Uani 1 1 d . .
O6 O 1.1620(5) 0.2601(5) 0.3100(3) 0.0818(15) Uani 1 1 d . .
C16 C 0.7507(7) -0.1751(6) 0.2427(4) 0.0541(16) Uani 1 1 d . .
O2 O 0.8155(5) 0.1011(4) 0.4124(3) 0.0571(11) Uani 1 1 d . .
O5 O 0.9294(5) 0.1606(4) 0.2667(3) 0.0652(12) Uani 1 1 d . .
C13 C 0.1682(8) -0.0582(7) 0.3806(5) 0.070(2) Uani 1 1 d . .
H13 H 0.0706 -0.0898 0.3877 0.084 Uiso 1 1 calc R U
N1 N 0.8131(5) 0.3922(5) 0.3823(3) 0.0481(12) Uani 1 1 d . .
N3 N 0.4586(5) 0.0392(5) 0.3586(3) 0.0498(12) Uani 1 1 d . .
O3 O 0.6834(5) -0.0728(4) 0.2441(3) 0.0639(12) Uani 1 1 d . .
N2 N 0.5944(5) 0.2798(5) 0.4525(3) 0.0432(11) Uani 1 1 d . .
C8 C 0.5293(7) 0.3887(7) 0.6149(4) 0.0588(17) Uani 1 1 d . .
C24 C 1.1194(6) 0.0904(6) 0.1825(4) 0.0444(13) Uani 1 1 d . .
C5 C 0.7823(6) 0.4646(6) 0.4575(4) 0.0432(13) Uani 1 1 d . .
C1 C 0.9058(7) 0.4525(6) 0.3379(4) 0.0554(16) Uani 1 1 d . .
H1 H 0.9239 0.4045 0.2847 0.066 Uiso 1 1 calc R U
C10 C 0.4843(7) 0.2176(6) 0.4856(4) 0.0494(15) Uani 1 1 d . .
O4 O 0.8192(7) -0.1970(5) 0.3043(3) 0.0847(16) Uani 1 1 d . .
C23 C 1.0709(7) 0.1769(7) 0.2597(4) 0.0541(16) Uani 1 1 d . .
C6 C 0.6689(6) 0.3980(6) 0.4997(4) 0.0453(14) Uani 1 1 d . .
C25 C 1.0218(7) -0.0149(6) 0.1305(4) 0.0561(16) Uani 1 1 d . .
H25 H 0.9236 -0.0316 0.1429 0.067 Uiso 1 1 calc R U
C7 C 0.6382(7) 0.4549(7) 0.5817(4) 0.0559(16) Uani 1 1 d . .
H7 H 0.6909 0.5363 0.6130 0.067 Uiso 1 1 calc R U
C11 C 0.3959(7) 0.0950(6) 0.4277(4) 0.0497(15) Uani 1 1 d . .
C2 C 0.9736(7) 0.5810(7) 0.3681(4) 0.0593(17) Uani 1 1 d . .
H2 H 1.0367 0.6195 0.3359 0.071 Uiso 1 1 calc R U
C3 C 0.9481(7) 0.6536(6) 0.4469(4) 0.0577(17) Uani 1 1 d . .
H3 H 0.9956 0.7406 0.4693 0.069 Uiso 1 1 calc R U
C15 C 0.3763(7) -0.0642(6) 0.3014(4) 0.0600(17) Uani 1 1 d . .
H15 H 0.4186 -0.1047 0.2535 0.072 Uiso 1 1 calc R U
C9 C 0.4490(7) 0.2678(7) 0.5665(4) 0.0546(16) Uani 1 1 d . .
H9 H 0.3736 0.2223 0.5884 0.066 Uiso 1 1 calc R U
C22 C 0.8247(9) -0.3742(7) 0.1464(5) 0.077(2) Uani 1 1 d . .
H22 H 0.8814 -0.3874 0.1932 0.092 Uiso 1 1 calc R U
C26 C 1.0692(7) -0.0956(6) 0.0601(4) 0.0612(17) Uani 1 1 d . .
H26 H 1.0037 -0.1667 0.0250 0.073 Uiso 1 1 calc R U
C4 C 0.8504(7) 0.5940(6) 0.4915(4) 0.0534(15) Uani 1 1 d . .
H4 H 0.8305 0.6412 0.5445 0.064 Uiso 1 1 calc R U
C14 C 0.2311(8) -0.1132(7) 0.3107(5) 0.0666(19) Uani 1 1 d . .
H14 H 0.1770 -0.1838 0.2689 0.080 Uiso 1 1 calc R U
C17 C 0.7440(7) -0.2699(6) 0.1570(4) 0.0522(15) Uani 1 1 d . .
C12 C 0.2527(7) 0.0466(7) 0.4413(5) 0.0647(19) Uani 1 1 d . .
H12 H 0.2136 0.0843 0.4910 0.078 Uiso 1 1 calc R U
C29 C 1.2647(7) 0.1138(7) 0.1634(4) 0.0630(18) Uani 1 1 d . .
H29 H 1.3313 0.1846 0.1981 0.076 Uiso 1 1 calc R U
C18 C 0.6591(8) -0.2533(7) 0.0865(5) 0.071(2) Uani 1 1 d . .
H18 H 0.6027 -0.1828 0.0921 0.085 Uiso 1 1 calc R U
C28 C 1.3120(8) 0.0327(8) 0.0933(5) 0.070(2) Uani 1 1 d . .
H28 H 1.4103 0.0481 0.0807 0.084 Uiso 1 1 calc R U
C27 C 1.2133(8) -0.0696(7) 0.0430(4) 0.0608(17) Uani 1 1 d . .
C19 C 0.6579(9) -0.3394(9) 0.0091(5) 0.089(3) Uani 1 1 d . .
H19 H 0.6011 -0.3275 -0.0380 0.107 Uiso 1 1 calc R U
C21 C 0.8246(10) -0.4617(8) 0.0675(5) 0.086(2) Uani 1 1 d . .
H21 H 0.8819 -0.5317 0.0611 0.103 Uiso 1 1 calc R U
C20 C 0.7404(8) -0.4435(8) 0.0007(5) 0.079(2) Uani 1 1 d . .

loop_
_atom_site_aniso_label
_atom_site_aniso_U_11
_atom_site_aniso_U_22
_atom_site_aniso_U_33
_atom_site_aniso_U_23
_atom_site_aniso_U_13
_atom_site_aniso_U_12
U1 0.03776(12) 0.05260(15) 0.04134(13) 0.00735(10) 0.00579(9) 0.00201(9)
Br2 0.0899(6) 0.1114(7) 0.0771(6) -0.0013(5) 0.0343(5) 0.0268(5)
Br1 0.1462(10) 0.1709(11) 0.0771(7) -0.0375(7) -0.0088(6) 0.0516(9)
Cl1 0.0849(14) 0.144(2) 0.0524(11) 0.0002(12) 0.0229(10) 0.0122(13)
O1 0.051(2) 0.063(3) 0.047(2) 0.008(2) 0.001(2) 0.002(2)
O6 0.059(3) 0.099(4) 0.065(3) -0.013(3) 0.007(3) -0.008(3)
C16 0.050(4) 0.047(4) 0.060(4) 0.011(3) 0.002(3) -0.008(3)
O2 0.059(3) 0.058(3) 0.053(3) 0.010(2) 0.004(2) 0.013(2)
O5 0.051(3) 0.076(3) 0.060(3) -0.001(2) 0.024(2) -0.003(2)
C13 0.048(4) 0.063(5) 0.105(6) 0.038(5) 0.018(4) -0.006(3)
N1 0.043(3) 0.055(3) 0.047(3) 0.017(3) 0.004(2) 0.001(2)
N3 0.043(3) 0.052(3) 0.053(3) 0.013(3) 0.007(2) -0.002(2)
O3 0.058(3) 0.056(3) 0.069(3) 0.000(2) 0.006(2) 0.007(2)
N2 0.038(3) 0.050(3) 0.043(3) 0.012(2) 0.009(2) 0.010(2)
C8 0.045(4) 0.082(5) 0.053(4) 0.014(4) 0.014(3) 0.024(3)
C24 0.039(3) 0.051(4) 0.042(3) 0.011(3) 0.009(3) 0.002(3)
C5 0.037(3) 0.050(4) 0.042(3) 0.013(3) -0.001(3) 0.003(3)
C1 0.055(4) 0.061(4) 0.052(4) 0.019(3) 0.005(3) 0.006(3)
C10 0.046(3) 0.060(4) 0.048(4) 0.018(3) 0.017(3) 0.017(3)
O4 0.119(5) 0.062(3) 0.065(3) 0.006(3) -0.007(3) 0.012(3)
C23 0.040(3) 0.068(4) 0.053(4) 0.015(3) 0.009(3) 0.000(3)
C6 0.035(3) 0.055(4) 0.046(3) 0.010(3) 0.001(3) 0.015(3)
C25 0.047(4) 0.063(4) 0.059(4) 0.017(3) 0.015(3) -0.003(3)
C7 0.043(3) 0.069(4) 0.048(4) -0.001(3) 0.001(3) 0.013(3)
C11 0.046(3) 0.044(3) 0.064(4) 0.023(3) 0.011(3) 0.003(3)
C2 0.052(4) 0.061(4) 0.070(5) 0.032(4) 0.005(3) -0.004(3)
C3 0.054(4) 0.049(4) 0.070(5) 0.021(4) -0.005(3) 0.003(3)
C15 0.062(4) 0.057(4) 0.058(4) 0.015(3) 0.007(3) -0.006(3)
C9 0.043(3) 0.071(4) 0.056(4) 0.028(4) 0.008(3) 0.010(3)
C22 0.103(6) 0.065(5) 0.057(5) 0.006(4) -0.005(4) 0.019(4)
C26 0.060(4) 0.055(4) 0.059(4) 0.001(3) 0.011(3) -0.007(3)
C4 0.052(4) 0.054(4) 0.050(4) 0.008(3) -0.002(3) 0.007(3)
C14 0.055(4) 0.059(4) 0.087(5) 0.028(4) 0.004(4) -0.007(3)
C17 0.048(4) 0.048(4) 0.058(4) 0.011(3) 0.008(3) -0.001(3)
C12 0.054(4) 0.069(5) 0.084(5) 0.041(4) 0.025(4) 0.004(4)
C29 0.037(3) 0.081(5) 0.064(4) 0.011(4) 0.007(3) -0.004(3)
C18 0.063(4) 0.070(5) 0.070(5) 0.004(4) -0.008(4) 0.014(4)
C28 0.042(4) 0.096(6) 0.076(5) 0.024(5) 0.021(4) 0.008(4)
C27 0.058(4) 0.072(5) 0.057(4) 0.016(4) 0.021(3) 0.018(4)
C19 0.087(6) 0.110(7) 0.058(5) -0.002(5) -0.017(4) 0.029(5)
C21 0.106(7) 0.072(5) 0.072(5) 0.002(4) -0.007(5) 0.033(5)
C20 0.063(5) 0.084(6) 0.070(5) -0.013(4) -0.001(4) 0.015(4)

loop_
_atom_type_symbol
_atom_type_description
_atom_type_scat_dispersion_real
_atom_type_scat_dispersion_imag
_atom_type_scat_source
C C 0.0033 0.0016 'International Tables Vol C Tables 4.2.6.8 and 6.1.1.4'
H H 0.0000 0.0000 'International Tables Vol C Tables 4.2.6.8 and 6.1.1.4'
N N 0.0061 0.0033 'International Tables Vol C Tables 4.2.6.8 and 6.1.1.4'
O O 0.0106 0.0060 'International Tables Vol C Tables 4.2.6.8 and 6.1.1.4'
Cl Cl 0.1484 0.1585 'International Tables Vol C Tables 4.2.6.8 and 6.1.1.4'
Br Br -0.2901 2.4595 'International Tables Vol C Tables 4.2.6.8 and 6.1.1.4'
U U -9.6767 9.6646 'International Tables Vol C Tables 4.2.6.8 and 6.1.1.4'

loop_
_geom_angle_atom_site_label_1
_geom_angle_atom_site_label_2
_geom_angle_atom_site_label_3
_geom_angle
O2 U1 O1 175.85(18)
O2 U1 O5 90.13(18)
O1 U1 O5 92.47(18)
O2 U1 O3 93.50(18)
O1 U1 O3 89.99(18)
O5 U1 O3 83.90(16)
O2 U1 N1 93.32(17)
O1 U1 N1 84.08(17)
O5 U1 N1 77.78(15)
O3 U1 N1 160.44(15)
O2 U1 N3 93.09(17)
O1 U1 N3 85.58(17)
O5 U1 N3 159.73(16)
O3 U1 N3 75.93(15)
N1 U1 N3 121.94(15)
O2 U1 N2 80.25(16)
O1 U1 N2 95.66(16)
O5 U1 N2 137.68(15)
O3 U1 N2 137.39(15)
N1 U1 N2 61.96(15)
N3 U1 N2 62.54(15)
O4 C16 O3 124.8(6)
O4 C16 C17 120.1(6)
O3 C16 C17 115.1(6)
C23 O5 U1 159.4(4)
C14 C13 C12 118.2(6)
C14 C13 H13 120.9
C12 C13 H13 120.9
C5 N1 C1 118.3(5)
C5 N1 U1 121.9(4)
C1 N1 U1 119.7(4)
C11 N3 C15 117.6(5)
C11 N3 U1 121.6(4)
C15 N3 U1 120.5(4)
C16 O3 U1 134.6(4)
C10 N2 C6 118.4(5)
C10 N2 U1 119.0(4)
C6 N2 U1 119.5(3)
C7 C8 C9 120.2(6)
C7 C8 Cl1 119.7(6)
C9 C8 Cl1 120.1(5)
C25 C24 C29 119.2(6)
C25 C24 C23 121.0(5)
C29 C24 C23 119.8(5)
N1 C5 C4 121.4(5)
N1 C5 C6 116.1(5)
C4 C5 C6 122.5(5)
N1 C1 C2 122.4(6)
N1 C1 H1 118.8
C2 C1 H1 118.8
N2 C10 C9 122.4(6)
N2 C10 C11 116.0(5)
C9 C10 C11 121.5(5)
O6 C23 O5 123.6(6)
O6 C23 C24 120.5(5)
O5 C23 C24 115.9(5)
N2 C6 C7 122.2(6)
N2 C6 C5 115.5(5)
C7 C6 C5 122.3(6)
C24 C25 C26 120.3(6)
C24 C25 H25 119.8
C26 C25 H25 119.8
C8 C7 C6 118.5(6)
C8 C7 H7 120.7
C6 C7 H7 120.7
N3 C11 C12 121.8(6)
N3 C11 C10 116.1(5)
C12 C11 C10 122.0(6)
C1 C2 C3 119.5(6)
C1 C2 H2 120.2
C3 C2 H2 120.2
C2 C3 C4 118.4(6)
C2 C3 H3 120.8
C4 C3 H3 120.8
N3 C15 C14 122.8(6)
N3 C15 H15 118.6
C14 C15 H15 118.6
C10 C9 C8 118.3(6)
C10 C9 H9 120.8
C8 C9 H9 120.8
C17 C22 C21 121.6(7)
C17 C22 H22 119.2
C21 C22 H22 119.2
C27 C26 C25 119.0(6)
C27 C26 H26 120.5
C25 C26 H26 120.5
C5 C4 C3 119.9(6)
C5 C4 H4 120.0
C3 C4 H4 120.0
C13 C14 C15 119.8(7)
C13 C14 H14 120.1
C15 C14 H14 120.1
C22 C17 C18 118.1(6)
C22 C17 C16 120.1(6)
C18 C17 C16 121.8(6)
C11 C12 C13 119.7(7)
C11 C12 H12 120.1
C13 C12 H12 120.1
C28 C29 C24 120.4(6)
C28 C29 H29 119.8
C24 C29 H29 119.8
C19 C18 C17 120.4(7)
C19 C18 H18 119.8
C17 C18 H18 119.8
C27 C28 C29 119.2(6)
C27 C28 H28 120.4
C29 C28 H28 120.4
C28 C27 C26 121.9(6)
C28 C27 Br2 118.3(5)
C26 C27 Br2 119.7(5)
C18 C19 C20 119.9(7)
C18 C19 H19 120.0
C20 C19 H19 120.0
C20 C21 C22 118.8(7)
C20 C21 H21 120.6
C22 C21 H21 120.6
C21 C20 C19 121.1(7)
C21 C20 Br1 119.2(6)
C19 C20 Br1 119.7(6)

loop_
_geom_bond_atom_site_label_1
_geom_bond_atom_site_label_2
_geom_bond_distance
U1 O2 1.754(4)
U1 O1 1.755(4)
U1 O5 2.240(4)
U1 O3 2.290(4)
U1 N1 2.568(5)
U1 N3 2.589(5)
U1 N2 2.604(4)
Br2 C27 1.901(6)
Br1 C20 1.901(7)
Cl1 C8 1.712(6)
O6 C23 1.217(7)
C16 O4 1.220(7)
C16 O3 1.280(7)
C16 C17 1.498(9)
O5 C23 1.284(7)
C13 C14 1.350(9)
C13 C12 1.384(10)
C13 H13 0.9300
N1 C5 1.347(7)
N1 C1 1.351(7)
N3 C11 1.340(7)
N3 C15 1.341(7)
N2 C10 1.346(7)
N2 C6 1.352(7)
C8 C7 1.361(9)
C8 C9 1.396(9)
C24 C25 1.379(8)
C24 C29 1.378(8)
C24 C23 1.492(8)
C5 C4 1.377(8)
C5 C6 1.481(8)
C1 C2 1.362(9)
C1 H1 0.9300
C10 C9 1.379(8)
C10 C11 1.490(8)
C6 C7 1.393(8)
C25 C26 1.382(8)
C25 H25 0.9300
C7 H7 0.9300
C11 C12 1.386(8)
C2 C3 1.379(9)
C2 H2 0.9300
C3 C4 1.378(8)
C3 H3 0.9300
C15 C14 1.382(9)
C15 H15 0.9300
C9 H9 0.9300
C22 C17 1.359(9)
C22 C21 1.388(10)
C22 H22 0.9300
C26 C27 1.361(9)
C26 H26 0.9300
C4 H4 0.9300
C14 H14 0.9300
C17 C18 1.387(9)
C12 H12 0.9300
C29 C28 1.380(9)
C29 H29 0.9300
C18 C19 1.361(9)
C18 H18 0.9300
C28 C27 1.356(9)
C28 H28 0.9300
C19 C20 1.368(10)
C19 H19 0.9300
C21 C20 1.341(10)
C21 H21 0.9300
